data_7056247
loop_
_publ_author_name
'Boubakri, L.'
'Yasar, S.'
'Dorcet, V.'
'Roisnel, T.'
'Bruneau, C.'
'Hamdi, N.'
'Ozdemir, I.'

_publ_section_title
;
 Synthesis and catalytic applications of palladium N-heterocyclic carbene
 complexes as efficient pre-catalysts for Suzuki--Miyaura and Sonogashira
 coupling reactions
;
_journal_name_full 'New J. Chem.'
_journal_paper_doi 10.1039/C7NJ00488E
_journal_year 2017
_chemical_compound_source 'synthesis as described'
_chemical_formula_moiety 'C51 H57 Cl2 N2 P Pd, C H2 Cl2'
_chemical_formula_sum 'C52 H59 Cl4 N2 P Pd'
_chemical_formula_weight 991.18
_chemical_name_systematic
;
 ?
;
_space_group_crystal_system monoclinic
_space_group_IT_number 14
_space_group_name_Hall '-P 2ybc'
_space_group_name_H-M_alt 'P 1 21/c 1'
_symmetry_space_group_name_Hall '-P 2ybc'
_symmetry_space_group_name_H-M 'P 1 21/c 1'
_atom_sites_solution_hydrogens geom
_audit_update_record
;
2017-01-04 deposited with the CCDC.
2017-05-11 downloaded from the CCDC.
;
_cell_angle_alpha 90
_cell_angle_beta 99.512(3)
_cell_angle_gamma 90
_cell_formula_units_Z 4
_cell_length_a 10.3979(10)
_cell_length_b 19.688(2)
_cell_length_c 24.765(2)
_cell_measurement_reflns_used 9338
_cell_measurement_temperature 150
_cell_measurement_theta_max 27.49
_cell_measurement_theta_min 2.66
_cell_measurement_wavelength 0.71073
_cell_volume 5000.0(8)
_computing_cell_refinement 'APEX3 (Bruker, 2015); SAINT (Bruker, 2014)'
_computing_data_collection 'SAINT (Bruker, 2014)'
_computing_data_reduction 'SAINT (Bruker, 2014)'
_computing_molecular_graphics 'SXGRAPH (Farrugia, 1999), Mercury (CSD, 2014)'
_computing_publication_material 'CRYSCALC (T. Roisnel, local program, 2016)'
_computing_structure_refinement 'SHELXL-2016/6 (Sheldrick, 2016)'
_computing_structure_solution 'SHELXT (Sheldrick, 2015)'
_diffrn_ambient_temperature 150
_diffrn_detector '(CMOS) PHOTON 100'
_diffrn_measured_fraction_theta_full 0.998
_diffrn_measured_fraction_theta_max 0.997
_diffrn_measurement_device_type 'D8 VENTURE Bruker AXS'
_diffrn_measurement_method 'rotation images'
_diffrn_radiation_monochromator 'multilayer monochromator'
_diffrn_radiation_probe x-ray
_diffrn_radiation_source 'Incoatec microfocus sealed tube'
_diffrn_radiation_type MoK\a
_diffrn_radiation_wavelength 0.71073
_diffrn_reflns_av_R_equivalents 0.0295
_diffrn_reflns_av_unetI/netI 0.0236
_diffrn_reflns_limit_h_max 13
_diffrn_reflns_limit_h_min -13
_diffrn_reflns_limit_k_max 25
_diffrn_reflns_limit_k_min -25
_diffrn_reflns_limit_l_max 28
_diffrn_reflns_limit_l_min -32
_diffrn_reflns_number 56838
_diffrn_reflns_theta_full 25.242
_diffrn_reflns_theta_max 27.483
_diffrn_reflns_theta_min 2.982
_exptl_absorpt_coefficient_mu 0.652
_exptl_absorpt_correction_T_max 0.883
_exptl_absorpt_correction_T_min 0.766
_exptl_absorpt_correction_type multi-scan
_exptl_absorpt_process_details
;
  [Sheldrick, G.M. (2014). SADABS Bruker AXS Inc., Madison, Wisconsin, USA]
;
_exptl_crystal_colour colourless
_exptl_crystal_density_diffrn 1.317
_exptl_crystal_description prism
_exptl_crystal_F_000 2056
_exptl_crystal_size_max 0.360
_exptl_crystal_size_mid 0.280
_exptl_crystal_size_min 0.190
_refine_diff_density_max 1.996
_refine_diff_density_min -1.804
_refine_diff_density_rms 0.081
_refine_ls_extinction_method none
_refine_ls_goodness_of_fit_ref 1.041
_refine_ls_hydrogen_treatment constr
_refine_ls_matrix_type full
_refine_ls_number_parameters 553
_refine_ls_number_reflns 11435
_refine_ls_number_restraints 0
_refine_ls_restrained_S_all 1.041
_refine_ls_R_factor_all 0.0462
_refine_ls_R_factor_gt 0.0370
_refine_ls_shift/su_max 0.016
_refine_ls_shift/su_mean 0.000
_refine_ls_structure_factor_coef Fsqd
_refine_ls_weighting_details 'w=1/[\s^2^(Fo^2^)+(0.0358P)^2^+9.9974P] where P=(Fo^2^+2Fc^2^)/3'
_refine_ls_weighting_scheme calc
_refine_ls_wR_factor_gt 0.0872
_refine_ls_wR_factor_ref 0.0952
_reflns_number_gt 9859
_reflns_number_total 11435
_reflns_threshold_expression >2sigma(I)
_cod_data_source_file c7nj00488e1.cif
_cod_data_source_block SY1397
_cod_original_cell_volume 5000.2(8)
_cod_database_code 7056247

loop_
_space_group_symop_operation_xyz
'x, y, z'
'-x, y+1/2, -z+1/2'
'-x, -y, -z'
'x, -y-1/2, z-1/2'

loop_
_atom_site_label
_atom_site_type_symbol
_atom_site_fract_x
_atom_site_fract_y
_atom_site_fract_z
_atom_site_U_iso_or_equiv
_atom_site_adp_type
_atom_site_occupancy
_atom_site_site_symmetry_order
_atom_site_calc_flag
_atom_site_refinement_flags_posn
_atom_site_refinement_flags_adp
Pd1 Pd 0.52010(2) 0.68545(2) 0.37605(2) 0.01298(5) Uani 1 1 d . .
Cl1 Cl 0.39184(5) 0.67060(3) 0.44449(2) 0.02209(12) Uani 1 1 d . .
Cl2 Cl 0.33640(5) 0.69095(3) 0.30664(2) 0.02137(12) Uani 1 1 d . .
P1 P 0.69426(5) 0.68523(3) 0.44387(2) 0.01343(11) Uani 1 1 d . .
N1 N 0.68646(18) 0.74622(9) 0.30010(7) 0.0159(4) Uani 1 1 d . .
N2 N 0.66390(19) 0.63653(9) 0.29030(8) 0.0167(4) Uani 1 1 d . .
C1 C 0.6302(2) 0.69078(11) 0.31797(9) 0.0151(4) Uani 1 1 d . .
C2 C 0.7464(2) 0.65698(12) 0.25393(9) 0.0175(4) Uani 1 1 d . .
C3 C 0.7617(2) 0.72722(11) 0.26069(9) 0.0167(4) Uani 1 1 d . .
C4 C 0.8400(2) 0.76441(12) 0.23057(10) 0.0211(5) Uani 1 1 d . .
H4 H 0.851480 0.811940 0.235954 0.025 Uiso 1 1 calc R U
C5 C 0.9005(2) 0.73017(14) 0.19258(10) 0.0241(5) Uani 1 1 d . .
C6 C 0.8832(2) 0.65927(13) 0.18505(10) 0.0240(5) Uani 1 1 d . .
C7 C 0.8078(2) 0.62237(12) 0.21577(10) 0.0220(5) Uani 1 1 d . .
H7 H 0.797855 0.574661 0.211069 0.026 Uiso 1 1 calc R U
C8 C 0.9812(3) 0.76946(16) 0.15789(12) 0.0354(6) Uani 1 1 d . .
H8A H 0.975141 0.818121 0.165406 0.053 Uiso 1 1 calc R U
H8B H 0.948514 0.760807 0.119083 0.053 Uiso 1 1 calc R U
H8C H 1.072458 0.754955 0.166670 0.053 Uiso 1 1 calc R U
C9 C 0.9433(3) 0.62347(16) 0.14120(12) 0.0362(7) Uani 1 1 d . .
H9A H 0.923614 0.574822 0.141731 0.054 Uiso 1 1 calc R U
H9B H 1.038029 0.630068 0.148211 0.054 Uiso 1 1 calc R U
H9C H 0.907236 0.642345 0.105266 0.054 Uiso 1 1 calc R U
C11 C 0.7338(2) 0.60334(12) 0.47616(9) 0.0183(4) Uani 1 1 d . .
C12 C 0.6475(2) 0.54880(12) 0.46655(9) 0.0209(5) Uani 1 1 d . .
H12 H 0.564987 0.554575 0.444030 0.025 Uiso 1 1 calc R U
C13 C 0.6829(3) 0.48560(13) 0.49014(10) 0.0256(5) Uani 1 1 d . .
H13 H 0.624377 0.448341 0.483306 0.031 Uiso 1 1 calc R U
C14 C 0.8022(3) 0.47696(13) 0.52329(10) 0.0273(5) Uani 1 1 d . .
H14 H 0.825814 0.433833 0.539067 0.033 Uiso 1 1 calc R U
C15 C 0.8877(3) 0.53156(14) 0.53355(11) 0.0293(6) Uani 1 1 d . .
H15 H 0.969330 0.525761 0.556789 0.035 Uiso 1 1 calc R U
C16 C 0.8545(2) 0.59435(13) 0.51002(10) 0.0252(5) Uani 1 1 d . .
H16 H 0.913565 0.631339 0.516879 0.030 Uiso 1 1 calc R U
C17 C 0.6657(2) 0.74438(12) 0.49727(9) 0.0188(4) Uani 1 1 d . .
C18 C 0.6759(2) 0.72515(14) 0.55182(10) 0.0251(5) Uani 1 1 d . .
H18 H 0.702834 0.680419 0.562768 0.030 Uiso 1 1 calc R U
C19 C 0.6464(3) 0.77171(16) 0.59044(11) 0.0329(6) Uani 1 1 d . .
H19 H 0.652982 0.758422 0.627672 0.039 Uiso 1 1 calc R U
C20 C 0.6077(3) 0.83685(16) 0.57505(11) 0.0349(6) Uani 1 1 d . .
H20 H 0.589137 0.868526 0.601665 0.042 Uiso 1 1 calc R U
C21 C 0.5960(3) 0.85584(15) 0.52078(12) 0.0379(7) Uani 1 1 d . .
H21 H 0.569004 0.900610 0.509981 0.045 Uiso 1 1 calc R U
C22 C 0.6238(3) 0.80965(14) 0.48202(11) 0.0312(6) Uani 1 1 d . .
H22 H 0.613963 0.822770 0.444654 0.037 Uiso 1 1 calc R U
C23 C 0.8502(2) 0.71031(12) 0.42543(9) 0.0187(4) Uani 1 1 d . .
C24 C 0.9069(2) 0.66577(14) 0.39191(10) 0.0244(5) Uani 1 1 d . .
H24 H 0.864682 0.624221 0.380362 0.029 Uiso 1 1 calc R U
C25 C 1.0244(2) 0.68214(15) 0.37556(11) 0.0296(6) Uani 1 1 d . .
H25 H 1.062169 0.651797 0.352794 0.036 Uiso 1 1 calc R U
C26 C 1.0866(3) 0.74228(15) 0.39221(13) 0.0343(6) Uani 1 1 d . .
H26 H 1.166934 0.753359 0.380824 0.041 Uiso 1 1 calc R U
C27 C 1.0323(3) 0.78617(15) 0.42529(13) 0.0352(6) Uani 1 1 d . .
H27 H 1.075355 0.827587 0.436625 0.042 Uiso 1 1 calc R U
C28 C 0.9139(2) 0.77035(13) 0.44244(11) 0.0257(5) Uani 1 1 d . .
H28 H 0.877431 0.800678 0.465650 0.031 Uiso 1 1 calc R U
C31 C 0.6648(3) 0.81566(11) 0.31993(9) 0.0205(5) Uani 1 1 d . .
H31A H 0.731793 0.825634 0.352231 0.025 Uiso 1 1 calc R U
H31B H 0.578438 0.817401 0.331781 0.025 Uiso 1 1 calc R U
C32 C 0.6702(2) 0.86978(11) 0.27699(9) 0.0187(4) Uani 1 1 d . .
C33 C 0.5827(2) 0.86620(12) 0.22742(10) 0.0209(5) Uani 1 1 d . .
C34 C 0.5971(3) 0.91138(13) 0.18488(10) 0.0253(5) Uani 1 1 d . .
C35 C 0.6947(3) 0.96129(13) 0.19314(11) 0.0271(5) Uani 1 1 d . .
C36 C 0.7777(3) 0.96665(12) 0.24330(11) 0.0256(5) Uani 1 1 d . .
C37 C 0.7660(2) 0.92094(12) 0.28597(10) 0.0225(5) Uani 1 1 d . .
C38 C 0.4748(3) 0.81361(13) 0.21913(12) 0.0289(5) Uani 1 1 d . .
H38A H 0.394787 0.834194 0.199441 0.043 Uiso 1 1 calc R U
H38B H 0.459299 0.797071 0.254821 0.043 Uiso 1 1 calc R U
H38C H 0.500610 0.775541 0.197769 0.043 Uiso 1 1 calc R U
C39 C 0.5079(3) 0.90576(16) 0.13036(11) 0.0401(7) Uani 1 1 d . .
H39A H 0.471023 0.859875 0.126191 0.060 Uiso 1 1 calc R U
H39B H 0.557557 0.914764 0.100768 0.060 Uiso 1 1 calc R U
H39C H 0.437161 0.938982 0.128741 0.060 Uiso 1 1 calc R U
C40 C 0.7100(4) 1.01068(17) 0.14772(13) 0.0449(8) Uani 1 1 d . .
H40A H 0.699375 1.057231 0.160278 0.067 Uiso 1 1 calc R U
H40B H 0.643668 1.001230 0.115651 0.067 Uiso 1 1 calc R U
H40C H 0.796982 1.005526 0.137854 0.067 Uiso 1 1 calc R U
C41 C 0.8801(3) 1.02201(16) 0.25146(15) 0.0432(8) Uani 1 1 d . .
H41A H 0.903723 1.034324 0.216028 0.065 Uiso 1 1 calc R U
H41B H 0.957634 1.005559 0.275933 0.065 Uiso 1 1 calc R U
H41C H 0.845294 1.061975 0.267715 0.065 Uiso 1 1 calc R U
C42 C 0.8572(3) 0.92741(16) 0.34027(12) 0.0384(7) Uani 1 1 d . .
H42A H 0.810468 0.915187 0.370150 0.058 Uiso 1 1 calc R U
H42B H 0.888281 0.974357 0.345138 0.058 Uiso 1 1 calc R U
H42C H 0.931743 0.896872 0.340592 0.058 Uiso 1 1 calc R U
C51 C 0.6173(3) 0.56742(12) 0.30102(10) 0.0234(5) Uani 1 1 d . .
H51A H 0.525000 0.570283 0.306165 0.028 Uiso 1 1 calc R U
H51B H 0.668607 0.550192 0.335541 0.028 Uiso 1 1 calc R U
C52 C 0.6278(2) 0.51731(11) 0.25565(10) 0.0206(5) Uani 1 1 d . .
C53 C 0.7253(2) 0.46715(12) 0.26333(11) 0.0239(5) Uani 1 1 d . .
C54 C 0.7364(2) 0.42250(12) 0.22023(11) 0.0259(5) Uani 1 1 d . .
C55 C 0.6519(3) 0.42833(12) 0.17015(11) 0.0260(5) Uani 1 1 d . .
C56 C 0.5543(2) 0.47885(12) 0.16278(11) 0.0241(5) Uani 1 1 d . .
C57 C 0.5418(2) 0.52304(12) 0.20614(10) 0.0220(5) Uani 1 1 d . .
C58 C 0.8200(3) 0.46200(16) 0.31675(13) 0.0382(7) Uani 1 1 d . .
H58A H 0.888045 0.428820 0.312801 0.057 Uiso 1 1 calc R U
H58B H 0.773106 0.447391 0.345967 0.057 Uiso 1 1 calc R U
H58C H 0.859949 0.506475 0.325988 0.057 Uiso 1 1 calc R U
C59 C 0.8390(3) 0.36678(15) 0.22758(14) 0.0387(7) Uani 1 1 d . .
H59A H 0.920289 0.384494 0.248538 0.058 Uiso 1 1 calc R U
H59B H 0.854682 0.351375 0.191598 0.058 Uiso 1 1 calc R U
H59C H 0.808208 0.328542 0.247330 0.058 Uiso 1 1 calc R U
C60 C 0.6653(3) 0.37912(16) 0.12436(13) 0.0420(7) Uani 1 1 d . .
H60A H 0.752901 0.382951 0.114921 0.063 Uiso 1 1 calc R U
H60B H 0.600221 0.389924 0.092165 0.063 Uiso 1 1 calc R U
H60C H 0.651446 0.332649 0.136370 0.063 Uiso 1 1 calc R U
C61 C 0.4641(3) 0.48498(16) 0.10856(12) 0.0374(7) Uani 1 1 d . .
H61A H 0.406600 0.445272 0.103139 0.056 Uiso 1 1 calc R U
H61B H 0.515791 0.487365 0.078909 0.056 Uiso 1 1 calc R U
H61C H 0.411460 0.526275 0.108446 0.056 Uiso 1 1 calc R U
C62 C 0.4374(3) 0.57769(13) 0.19829(12) 0.0284(5) Uani 1 1 d . .
H62A H 0.462608 0.613730 0.174819 0.043 Uiso 1 1 calc R U
H62B H 0.427859 0.596794 0.233950 0.043 Uiso 1 1 calc R U
H62C H 0.354298 0.557813 0.181018 0.043 Uiso 1 1 calc R U
C101 C 0.2817(4) 0.7512(2) 0.54581(17) 0.0534(9) Uani 1 1 d . .
H10A H 0.374724 0.742430 0.560489 0.064 Uiso 1 1 calc R U
H10B H 0.273199 0.755411 0.505545 0.064 Uiso 1 1 calc R U
Cl11 Cl 0.18911(10) 0.68155(5) 0.56113(5) 0.0596(2) Uani 1 1 d . .
Cl12 Cl 0.23604(16) 0.82722(7) 0.57228(8) 0.1124(6) Uani 1 1 d . .

loop_
_atom_site_aniso_label
_atom_site_aniso_U_11
_atom_site_aniso_U_22
_atom_site_aniso_U_33
_atom_site_aniso_U_23
_atom_site_aniso_U_13
_atom_site_aniso_U_12
Pd1 0.01307(8) 0.01414(8) 0.01298(9) 0.00070(6) 0.00578(6) -0.00009(6)
Cl1 0.0188(3) 0.0300(3) 0.0202(3) 0.0024(2) 0.0112(2) 0.0004(2)
Cl2 0.0155(2) 0.0290(3) 0.0191(3) -0.0002(2) 0.0013(2) 0.0006(2)
P1 0.0131(2) 0.0148(2) 0.0130(2) 0.00147(19) 0.0038(2) -0.00068(19)
N1 0.0202(9) 0.0148(9) 0.0144(9) 0.0022(7) 0.0074(7) 0.0002(7)
N2 0.0189(9) 0.0164(9) 0.0168(9) 0.0005(7) 0.0087(7) 0.0004(7)
C1 0.0124(9) 0.0182(10) 0.0139(10) 0.0022(8) 0.0001(8) 0.0005(8)
C2 0.0172(10) 0.0203(11) 0.0163(10) 0.0025(8) 0.0066(9) 0.0011(8)
C3 0.0160(10) 0.0196(11) 0.0153(10) 0.0008(8) 0.0050(8) 0.0004(8)
C4 0.0214(11) 0.0228(11) 0.0203(11) 0.0019(9) 0.0073(9) -0.0037(9)
C5 0.0202(11) 0.0346(13) 0.0194(11) 0.0030(10) 0.0093(9) -0.0031(10)
C6 0.0211(11) 0.0316(13) 0.0216(12) 0.0006(10) 0.0105(10) 0.0019(10)
C7 0.0249(12) 0.0219(11) 0.0215(11) -0.0007(9) 0.0108(10) 0.0033(9)
C8 0.0380(15) 0.0427(16) 0.0308(14) 0.0000(12) 0.0212(12) -0.0114(13)
C9 0.0407(16) 0.0393(16) 0.0348(15) -0.0023(12) 0.0249(13) 0.0062(13)
C11 0.0196(11) 0.0203(11) 0.0160(10) 0.0019(8) 0.0060(9) 0.0004(9)
C12 0.0229(11) 0.0225(11) 0.0178(11) 0.0011(9) 0.0046(9) -0.0020(9)
C13 0.0352(14) 0.0208(12) 0.0212(12) 0.0016(9) 0.0057(10) -0.0031(10)
C14 0.0380(14) 0.0235(12) 0.0225(12) 0.0063(10) 0.0107(11) 0.0077(11)
C15 0.0261(13) 0.0352(14) 0.0263(13) 0.0094(11) 0.0039(10) 0.0073(11)
C16 0.0198(11) 0.0283(13) 0.0274(13) 0.0075(10) 0.0035(10) -0.0008(10)
C17 0.0166(10) 0.0229(11) 0.0176(11) -0.0027(9) 0.0050(9) -0.0013(9)
C18 0.0267(12) 0.0307(13) 0.0179(11) 0.0022(10) 0.0034(10) -0.0016(10)
C19 0.0331(14) 0.0494(17) 0.0168(12) -0.0056(11) 0.0060(11) -0.0025(12)
C20 0.0355(15) 0.0433(16) 0.0262(14) -0.0152(12) 0.0059(12) 0.0027(13)
C21 0.0527(19) 0.0307(15) 0.0305(15) -0.0057(12) 0.0076(13) 0.0117(13)
C22 0.0454(16) 0.0289(13) 0.0199(12) -0.0011(10) 0.0069(11) 0.0094(12)
C23 0.0167(10) 0.0216(11) 0.0181(11) 0.0059(9) 0.0034(9) -0.0006(9)
C24 0.0187(11) 0.0298(13) 0.0253(12) 0.0008(10) 0.0050(10) -0.0003(10)
C25 0.0208(12) 0.0388(15) 0.0320(14) 0.0090(11) 0.0119(11) 0.0092(11)
C26 0.0188(12) 0.0415(16) 0.0444(16) 0.0195(13) 0.0103(12) 0.0001(11)
C27 0.0235(13) 0.0318(14) 0.0497(18) 0.0094(13) 0.0043(12) -0.0092(11)
C28 0.0225(12) 0.0233(12) 0.0313(13) 0.0026(10) 0.0047(10) -0.0044(10)
C31 0.0310(13) 0.0153(10) 0.0168(11) 0.0002(8) 0.0087(9) -0.0008(9)
C32 0.0250(11) 0.0148(10) 0.0180(11) 0.0012(8) 0.0082(9) 0.0018(9)
C33 0.0243(12) 0.0184(11) 0.0212(11) -0.0004(9) 0.0069(9) 0.0053(9)
C34 0.0347(14) 0.0230(12) 0.0196(11) 0.0030(9) 0.0084(10) 0.0116(10)
C35 0.0381(14) 0.0210(12) 0.0268(13) 0.0079(10) 0.0190(11) 0.0107(10)
C36 0.0292(13) 0.0165(11) 0.0347(14) 0.0041(10) 0.0158(11) 0.0011(9)
C37 0.0263(12) 0.0187(11) 0.0238(12) 0.0014(9) 0.0076(10) -0.0005(9)
C38 0.0270(13) 0.0252(13) 0.0335(14) -0.0020(11) 0.0015(11) 0.0000(10)
C39 0.0554(19) 0.0384(16) 0.0238(14) 0.0046(12) -0.0020(13) 0.0112(14)
C40 0.063(2) 0.0391(17) 0.0385(17) 0.0212(14) 0.0265(16) 0.0128(15)
C41 0.0420(17) 0.0299(15) 0.060(2) 0.0100(14) 0.0163(16) -0.0103(13)
C42 0.0400(16) 0.0342(15) 0.0383(16) 0.0043(12) -0.0013(13) -0.0134(13)
C51 0.0339(13) 0.0157(11) 0.0240(12) 0.0008(9) 0.0145(10) -0.0021(9)
C52 0.0247(12) 0.0141(10) 0.0255(12) -0.0003(9) 0.0119(10) -0.0014(9)
C53 0.0247(12) 0.0173(11) 0.0313(13) 0.0007(9) 0.0094(10) -0.0003(9)
C54 0.0233(12) 0.0179(11) 0.0389(14) -0.0026(10) 0.0126(11) 0.0004(9)
C55 0.0286(13) 0.0197(11) 0.0324(13) -0.0091(10) 0.0134(11) -0.0028(10)
C56 0.0245(12) 0.0197(11) 0.0295(13) -0.0024(10) 0.0089(10) -0.0030(9)
C57 0.0224(11) 0.0167(11) 0.0297(13) -0.0005(9) 0.0124(10) -0.0015(9)
C58 0.0376(16) 0.0367(16) 0.0387(16) -0.0027(13) 0.0020(13) 0.0091(13)
C59 0.0338(15) 0.0282(14) 0.0545(19) -0.0086(13) 0.0088(14) 0.0093(12)
C60 0.0448(18) 0.0372(16) 0.0449(18) -0.0194(14) 0.0103(14) 0.0084(13)
C61 0.0395(16) 0.0361(15) 0.0355(15) -0.0087(12) 0.0026(13) 0.0065(13)
C62 0.0298(13) 0.0229(12) 0.0351(14) -0.0005(10) 0.0124(11) 0.0045(10)
C101 0.0434(19) 0.059(2) 0.061(2) -0.0176(18) 0.0197(17) 0.0045(16)
Cl11 0.0480(5) 0.0634(6) 0.0723(6) -0.0110(5) 0.0249(5) -0.0007(4)
Cl12 0.1047(11) 0.0855(9) 0.1677(15) -0.0782(10) 0.0835(11) -0.0280(8)

loop_
_atom_type_symbol
_atom_type_description
_atom_type_scat_dispersion_real
_atom_type_scat_dispersion_imag
_atom_type_scat_source
C C 0.0033 0.0016 'International Tables Vol C Tables 4.2.6.8 and 6.1.1.4'
H H 0.0000 0.0000 'International Tables Vol C Tables 4.2.6.8 and 6.1.1.4'
Cl Cl 0.1484 0.1585 'International Tables Vol C Tables 4.2.6.8 and 6.1.1.4'
N N 0.0061 0.0033 'International Tables Vol C Tables 4.2.6.8 and 6.1.1.4'
Pd Pd -0.9988 1.0072 'International Tables Vol C Tables 4.2.6.8 and 6.1.1.4'
P P 0.1023 0.0942 'International Tables Vol C Tables 4.2.6.8 and 6.1.1.4'

loop_
_geom_angle_atom_site_label_1
_geom_angle_atom_site_label_2
_geom_angle_atom_site_label_3
_geom_angle
C1 Pd1 P1 92.95(6)
C1 Pd1 Cl1 175.86(6)
P1 Pd1 Cl1 86.79(2)
C1 Pd1 Cl2 87.93(6)
P1 Pd1 Cl2 177.27(2)
Cl1 Pd1 Cl2 92.52(2)
C11 P1 C17 107.45(11)
C11 P1 C23 101.80(10)
C17 P1 C23 105.46(11)
C11 P1 Pd1 115.14(8)
C17 P1 Pd1 109.38(8)
C23 P1 Pd1 116.77(8)
C1 N1 C3 109.62(18)
C1 N1 C31 122.70(18)
C3 N1 C31 127.66(18)
C1 N2 C2 109.73(18)
C1 N2 C51 121.09(18)
C2 N2 C51 129.16(19)
N2 C1 N1 108.17(18)
N2 C1 Pd1 123.85(16)
N1 C1 Pd1 127.96(16)
C3 C2 C7 120.4(2)
C3 C2 N2 106.03(19)
C7 C2 N2 133.5(2)
C4 C3 N1 132.4(2)
C4 C3 C2 121.2(2)
N1 C3 C2 106.42(18)
C5 C4 C3 118.4(2)
C5 C4 H4 120.8
C3 C4 H4 120.8
C4 C5 C6 120.4(2)
C4 C5 C8 119.6(2)
C6 C5 C8 120.0(2)
C7 C6 C5 121.1(2)
C7 C6 C9 119.2(2)
C5 C6 C9 119.7(2)
C6 C7 C2 118.5(2)
C6 C7 H7 120.7
C2 C7 H7 120.7
C5 C8 H8A 109.5
C5 C8 H8B 109.5
H8A C8 H8B 109.5
C5 C8 H8C 109.5
H8A C8 H8C 109.5
H8B C8 H8C 109.5
C6 C9 H9A 109.5
C6 C9 H9B 109.5
H9A C9 H9B 109.5
C6 C9 H9C 109.5
H9A C9 H9C 109.5
H9B C9 H9C 109.5
C12 C11 C16 119.5(2)
C12 C11 P1 121.05(18)
C16 C11 P1 119.42(18)
C11 C12 C13 119.8(2)
C11 C12 H12 120.1
C13 C12 H12 120.1
C14 C13 C12 120.4(2)
C14 C13 H13 119.8
C12 C13 H13 119.8
C13 C14 C15 119.9(2)
C13 C14 H14 120.1
C15 C14 H14 120.1
C16 C15 C14 120.3(2)
C16 C15 H15 119.9
C14 C15 H15 119.9
C15 C16 C11 120.1(2)
C15 C16 H16 120.0
C11 C16 H16 120.0
C22 C17 C18 119.1(2)
C22 C17 P1 118.37(18)
C18 C17 P1 122.39(19)
C17 C18 C19 119.8(2)
C17 C18 H18 120.1
C19 C18 H18 120.1
C20 C19 C18 120.6(2)
C20 C19 H19 119.7
C18 C19 H19 119.7
C19 C20 C21 119.7(3)
C19 C20 H20 120.1
C21 C20 H20 120.1
C20 C21 C22 120.1(3)
C20 C21 H21 120.0
C22 C21 H21 120.0
C21 C22 C17 120.7(2)
C21 C22 H22 119.7
C17 C22 H22 119.7
C28 C23 C24 119.1(2)
C28 C23 P1 123.69(19)
C24 C23 P1 117.19(18)
C25 C24 C23 120.3(2)
C25 C24 H24 119.9
C23 C24 H24 119.9
C26 C25 C24 120.3(3)
C26 C25 H25 119.8
C24 C25 H25 119.8
C27 C26 C25 119.9(2)
C27 C26 H26 120.0
C25 C26 H26 120.0
C26 C27 C28 120.6(3)
C26 C27 H27 119.7
C28 C27 H27 119.7
C23 C28 C27 119.8(3)
C23 C28 H28 120.1
C27 C28 H28 120.1
N1 C31 C32 113.03(18)
N1 C31 H31A 109.0
C32 C31 H31A 109.0
N1 C31 H31B 109.0
C32 C31 H31B 109.0
H31A C31 H31B 107.8
C33 C32 C37 120.9(2)
C33 C32 C31 119.0(2)
C37 C32 C31 120.0(2)
C32 C33 C34 119.3(2)
C32 C33 C38 120.7(2)
C34 C33 C38 119.9(2)
C35 C34 C33 119.9(2)
C35 C34 C39 120.3(2)
C33 C34 C39 119.8(3)
C36 C35 C34 120.6(2)
C36 C35 C40 119.2(3)
C34 C35 C40 120.2(3)
C35 C36 C37 120.2(2)
C35 C36 C41 119.4(2)
C37 C36 C41 120.4(3)
C32 C37 C36 119.0(2)
C32 C37 C42 121.5(2)
C36 C37 C42 119.5(2)
C33 C38 H38A 109.5
C33 C38 H38B 109.5
H38A C38 H38B 109.5
C33 C38 H38C 109.5
H38A C38 H38C 109.5
H38B C38 H38C 109.5
C34 C39 H39A 109.5
C34 C39 H39B 109.5
H39A C39 H39B 109.5
C34 C39 H39C 109.5
H39A C39 H39C 109.5
H39B C39 H39C 109.5
C35 C40 H40A 109.5
C35 C40 H40B 109.5
H40A C40 H40B 109.5
C35 C40 H40C 109.5
H40A C40 H40C 109.5
H40B C40 H40C 109.5
C36 C41 H41A 109.5
C36 C41 H41B 109.5
H41A C41 H41B 109.5
C36 C41 H41C 109.5
H41A C41 H41C 109.5
H41B C41 H41C 109.5
C37 C42 H42A 109.5
C37 C42 H42B 109.5
H42A C42 H42B 109.5
C37 C42 H42C 109.5
H42A C42 H42C 109.5
H42B C42 H42C 109.5
N2 C51 C52 113.55(18)
N2 C51 H51A 108.9
C52 C51 H51A 108.9
N2 C51 H51B 108.9
C52 C51 H51B 108.9
H51A C51 H51B 107.7
C57 C52 C53 121.2(2)
C57 C52 C51 119.0(2)
C53 C52 C51 119.8(2)
C54 C53 C52 119.1(2)
C54 C53 C58 119.9(2)
C52 C53 C58 121.0(2)
C55 C54 C53 120.2(2)
C55 C54 C59 119.4(2)
C53 C54 C59 120.4(3)
C54 C55 C56 120.3(2)
C54 C55 C60 119.2(2)
C56 C55 C60 120.5(3)
C57 C56 C55 119.5(2)
C57 C56 C61 120.5(2)
C55 C56 C61 119.9(2)
C52 C57 C56 119.6(2)
C52 C57 C62 120.6(2)
C56 C57 C62 119.7(2)
C53 C58 H58A 109.5
C53 C58 H58B 109.5
H58A C58 H58B 109.5
C53 C58 H58C 109.5
H58A C58 H58C 109.5
H58B C58 H58C 109.5
C54 C59 H59A 109.5
C54 C59 H59B 109.5
H59A C59 H59B 109.5
C54 C59 H59C 109.5
H59A C59 H59C 109.5
H59B C59 H59C 109.5
C55 C60 H60A 109.5
C55 C60 H60B 109.5
H60A C60 H60B 109.5
C55 C60 H60C 109.5
H60A C60 H60C 109.5
H60B C60 H60C 109.5
C56 C61 H61A 109.5
C56 C61 H61B 109.5
H61A C61 H61B 109.5
C56 C61 H61C 109.5
H61A C61 H61C 109.5
H61B C61 H61C 109.5
C57 C62 H62A 109.5
C57 C62 H62B 109.5
H62A C62 H62B 109.5
C57 C62 H62C 109.5
H62A C62 H62C 109.5
H62B C62 H62C 109.5
Cl12 C101 Cl11 113.5(2)
Cl12 C101 H10A 108.9
Cl11 C101 H10A 108.9
Cl12 C101 H10B 108.9
Cl11 C101 H10B 108.9
H10A C101 H10B 107.7

loop_
_geom_bond_atom_site_label_1
_geom_bond_atom_site_label_2
_geom_bond_distance
Pd1 C1 1.984(2)
Pd1 P1 2.2572(6)
Pd1 Cl1 2.3418(6)
Pd1 Cl2 2.3515(6)
P1 C11 1.817(2)
P1 C17 1.823(2)
P1 C23 1.824(2)
N1 C1 1.347(3)
N1 C3 1.399(3)
N1 C31 1.482(3)
N2 C1 1.346(3)
N2 C2 1.402(3)
N2 C51 1.483(3)
C2 C3 1.399(3)
C2 C7 1.401(3)
C3 C4 1.398(3)
C4 C5 1.390(3)
C4 H4 0.9500
C5 C6 1.416(4)
C5 C8 1.510(3)
C6 C7 1.385(3)
C6 C9 1.514(3)
C7 H7 0.9500
C8 H8A 0.9800
C8 H8B 0.9800
C8 H8C 0.9800
C9 H9A 0.9800
C9 H9B 0.9800
C9 H9C 0.9800
C11 C12 1.394(3)
C11 C16 1.400(3)
C12 C13 1.398(3)
C12 H12 0.9500
C13 C14 1.380(4)
C13 H13 0.9500
C14 C15 1.392(4)
C14 H14 0.9500
C15 C16 1.386(4)
C15 H15 0.9500
C16 H16 0.9500
C17 C22 1.389(4)
C17 C18 1.390(3)
C18 C19 1.395(4)
C18 H18 0.9500
C19 C20 1.379(4)
C19 H19 0.9500
C20 C21 1.381(4)
C20 H20 0.9500
C21 C22 1.387(4)
C21 H21 0.9500
C22 H22 0.9500
C23 C28 1.386(3)
C23 C24 1.403(3)
C24 C25 1.387(3)
C24 H24 0.9500
C25 C26 1.379(4)
C25 H25 0.9500
C26 C27 1.375(4)
C26 H26 0.9500
C27 C28 1.402(4)
C27 H27 0.9500
C28 H28 0.9500
C31 C32 1.513(3)
C31 H31A 0.9900
C31 H31B 0.9900
C32 C33 1.404(3)
C32 C37 1.408(3)
C33 C34 1.406(3)
C33 C38 1.515(4)
C34 C35 1.403(4)
C34 C39 1.511(4)
C35 C36 1.394(4)
C35 C40 1.515(3)
C36 C37 1.408(3)
C36 C41 1.514(4)
C37 C42 1.517(4)
C38 H38A 0.9800
C38 H38B 0.9800
C38 H38C 0.9800
C39 H39A 0.9800
C39 H39B 0.9800
C39 H39C 0.9800
C40 H40A 0.9800
C40 H40B 0.9800
C40 H40C 0.9800
C41 H41A 0.9800
C41 H41B 0.9800
C41 H41C 0.9800
C42 H42A 0.9800
C42 H42B 0.9800
C42 H42C 0.9800
C51 C52 1.513(3)
C51 H51A 0.9900
C51 H51B 0.9900
C52 C57 1.397(4)
C52 C53 1.405(3)
C53 C54 1.403(4)
C53 C58 1.516(4)
C54 C55 1.401(4)
C54 C59 1.520(4)
C55 C56 1.411(4)
C55 C60 1.516(3)
C56 C57 1.405(3)
C56 C61 1.510(4)
C57 C62 1.518(3)
C58 H58A 0.9800
C58 H58B 0.9800
C58 H58C 0.9800
C59 H59A 0.9800
C59 H59B 0.9800
C59 H59C 0.9800
C60 H60A 0.9800
C60 H60B 0.9800
C60 H60C 0.9800
C61 H61A 0.9800
C61 H61B 0.9800
C61 H61C 0.9800
C62 H62A 0.9800
C62 H62B 0.9800
C62 H62C 0.9800
C101 Cl12 1.733(4)
C101 Cl11 1.752(4)
C101 H10A 0.9900
C101 H10B 0.9900

loop_
_geom_torsion_atom_site_label_1
_geom_torsion_atom_site_label_2
_geom_torsion_atom_site_label_3
_geom_torsion_atom_site_label_4
_geom_torsion
C2 N2 C1 N1 1.0(3)
C51 N2 C1 N1 179.7(2)
C2 N2 C1 Pd1 -177.44(15)
C51 N2 C1 Pd1 1.3(3)
C3 N1 C1 N2 -1.6(2)
C31 N1 C1 N2 176.9(2)
C3 N1 C1 Pd1 176.80(16)
C31 N1 C1 Pd1 -4.7(3)
C1 N2 C2 C3 -0.1(3)
C51 N2 C2 C3 -178.7(2)
C1 N2 C2 C7 -179.2(3)
C51 N2 C2 C7 2.2(4)
C1 N1 C3 C4 -178.9(2)
C31 N1 C3 C4 2.7(4)
C1 N1 C3 C2 1.5(3)
C31 N1 C3 C2 -176.9(2)
C7 C2 C3 C4 -1.3(4)
N2 C2 C3 C4 179.5(2)
C7 C2 C3 N1 178.4(2)
N2 C2 C3 N1 -0.8(2)
N1 C3 C4 C5 -178.2(2)
C2 C3 C4 C5 1.4(4)
C3 C4 C5 C6 -0.3(4)
C3 C4 C5 C8 177.6(2)
C4 C5 C6 C7 -1.1(4)
C8 C5 C6 C7 -178.9(3)
C4 C5 C6 C9 176.4(2)
C8 C5 C6 C9 -1.4(4)
C5 C6 C7 C2 1.3(4)
C9 C6 C7 C2 -176.3(2)
C3 C2 C7 C6 -0.1(4)
N2 C2 C7 C6 178.9(2)
C17 P1 C11 C12 110.3(2)
C23 P1 C11 C12 -139.11(19)
Pd1 P1 C11 C12 -11.8(2)
C17 P1 C11 C16 -71.5(2)
C23 P1 C11 C16 39.1(2)
Pd1 P1 C11 C16 166.40(17)
C16 C11 C12 C13 -0.9(3)
P1 C11 C12 C13 177.33(18)
C11 C12 C13 C14 0.6(4)
C12 C13 C14 C15 0.3(4)
C13 C14 C15 C16 -0.9(4)
C14 C15 C16 C11 0.6(4)
C12 C11 C16 C15 0.3(4)
P1 C11 C16 C15 -177.94(19)
C11 P1 C17 C22 -175.1(2)
C23 P1 C17 C22 76.8(2)
Pd1 P1 C17 C22 -49.5(2)
C11 P1 C17 C18 0.4(2)
C23 P1 C17 C18 -107.6(2)
Pd1 P1 C17 C18 126.04(19)
C22 C17 C18 C19 -1.2(4)
P1 C17 C18 C19 -176.7(2)
C17 C18 C19 C20 -0.3(4)
C18 C19 C20 C21 1.0(5)
C19 C20 C21 C22 -0.3(5)
C20 C21 C22 C17 -1.2(5)
C18 C17 C22 C21 1.9(4)
P1 C17 C22 C21 177.6(2)
C11 P1 C23 C28 -123.3(2)
C17 P1 C23 C28 -11.3(2)
Pd1 P1 C23 C28 110.4(2)
C11 P1 C23 C24 57.0(2)
C17 P1 C23 C24 169.04(18)
Pd1 P1 C23 C24 -69.3(2)
C28 C23 C24 C25 -0.8(4)
P1 C23 C24 C25 178.9(2)
C23 C24 C25 C26 0.1(4)
C24 C25 C26 C27 0.2(4)
C25 C26 C27 C28 0.1(4)
C24 C23 C28 C27 1.0(4)
P1 C23 C28 C27 -178.6(2)
C26 C27 C28 C23 -0.7(4)
C1 N1 C31 C32 -148.3(2)
C3 N1 C31 C32 29.9(3)
N1 C31 C32 C33 59.1(3)
N1 C31 C32 C37 -118.0(2)
C37 C32 C33 C34 4.6(3)
C31 C32 C33 C34 -172.5(2)
C37 C32 C33 C38 -176.4(2)
C31 C32 C33 C38 6.5(3)
C32 C33 C34 C35 -2.8(3)
C38 C33 C34 C35 178.2(2)
C32 C33 C34 C39 176.9(2)
C38 C33 C34 C39 -2.1(4)
C33 C34 C35 C36 -0.1(4)
C39 C34 C35 C36 -179.8(2)
C33 C34 C35 C40 -179.4(2)
C39 C34 C35 C40 1.0(4)
C34 C35 C36 C37 1.3(4)
C40 C35 C36 C37 -179.4(2)
C34 C35 C36 C41 -178.6(2)
C40 C35 C36 C41 0.6(4)
C33 C32 C37 C36 -3.4(3)
C31 C32 C37 C36 173.6(2)
C33 C32 C37 C42 177.1(2)
C31 C32 C37 C42 -5.8(4)
C35 C36 C37 C32 0.4(4)
C41 C36 C37 C32 -179.6(2)
C35 C36 C37 C42 179.9(2)
C41 C36 C37 C42 -0.2(4)
C1 N2 C51 C52 161.9(2)
C2 N2 C51 C52 -19.7(4)
N2 C51 C52 C57 -72.3(3)
N2 C51 C52 C53 106.1(3)
C57 C52 C53 C54 0.4(4)
C51 C52 C53 C54 -177.9(2)
C57 C52 C53 C58 178.8(2)
C51 C52 C53 C58 0.5(4)
C52 C53 C54 C55 0.5(4)
C58 C53 C54 C55 -178.0(2)
C52 C53 C54 C59 -178.8(2)
C58 C53 C54 C59 2.8(4)
C53 C54 C55 C56 -0.4(4)
C59 C54 C55 C56 178.8(2)
C53 C54 C55 C60 -179.6(2)
C59 C54 C55 C60 -0.3(4)
C54 C55 C56 C57 -0.4(4)
C60 C55 C56 C57 178.7(2)
C54 C55 C56 C61 179.7(2)
C60 C55 C56 C61 -1.2(4)
C53 C52 C57 C56 -1.2(3)
C51 C52 C57 C56 177.1(2)
C53 C52 C57 C62 -179.7(2)
C51 C52 C57 C62 -1.4(3)
C55 C56 C57 C52 1.3(3)
C61 C56 C57 C52 -178.9(2)
C55 C56 C57 C62 179.7(2)
C61 C56 C57 C62 -0.4(4)
